data_4000048
loop_
_publ_author_name
'Neve, Francesco'
'Francescangeli, Oriano'
'Crispini, Alessandra'
'Charmant, Jonathan'

_publ_section_title
;
 A~2~[MX~4~] Copper(II) Pyridinium Salts. From Ionic Liquids to Layered Solids
 to Liquid Crystals
;
_journal_coden_ASTM CMATEX
_journal_issue 6
_journal_name_full 'Chemistry of Materials'
_journal_page_first 2032
_journal_page_last 2041
_journal_paper_doi 10.1021/cm000804d
_journal_volume 13
_journal_year 2001
_chemical_formula_sum 'C40 H72 Cl4 Cu N2'
_chemical_formula_weight 393.17
_chemical_name_systematic
;
 Bis(N-pentadecylpyridinium)tetrachlorocuprate(II)
;
_space_group_IT_number 5
_symmetry_cell_setting monoclinic
_symmetry_space_group_name_Hall 'C 2y'
_symmetry_space_group_name_H-M 'C 1 2 1'
_atom_sites_solution_hydrogens geom
_atom_sites_solution_primary direct
_atom_sites_solution_secondary difmap
_cell_angle_alpha 90.00
_cell_angle_beta 91.71(3)
_cell_angle_gamma 90.00
_cell_formula_units_Z 4
_cell_length_a 40.131(8)
_cell_length_b 7.9554(16)
_cell_length_c 7.2309(14)
_cell_measurement_reflns_used ?
_cell_measurement_temperature 293(2)
_cell_measurement_theta_max ?
_cell_measurement_theta_min ?
_cell_volume 2307.5(8)
_diffrn_ambient_temperature 293(2)
_diffrn_detector_area_resol_mean ?
_diffrn_measurement_device_type ?
_diffrn_measurement_method ?
_diffrn_radiation_monochromator graphite
_diffrn_radiation_source 'fine-focus sealed tube'
_diffrn_radiation_type MoK\a
_diffrn_radiation_wavelength 0.71073
_diffrn_reflns_av_R_equivalents 0.0256
_diffrn_reflns_av_sigmaI/netI 0.0603
_diffrn_reflns_limit_h_max 46
_diffrn_reflns_limit_h_min -46
_diffrn_reflns_limit_k_max 9
_diffrn_reflns_limit_k_min 0
_diffrn_reflns_limit_l_max 8
_diffrn_reflns_limit_l_min 0
_diffrn_reflns_number 2144
_diffrn_reflns_theta_max 24.05
_diffrn_reflns_theta_min 2.03
_diffrn_standards_decay_% ?
_diffrn_standards_interval_count ?
_diffrn_standards_interval_time ?
_diffrn_standards_number ?
_exptl_absorpt_coefficient_mu 0.731
_exptl_absorpt_correction_T_max 0.601
_exptl_absorpt_correction_T_min 0.525
_exptl_absorpt_correction_type Semi-Empirical
_exptl_crystal_colour yellow
_exptl_crystal_density_diffrn 1.132
_exptl_crystal_density_meas ?
_exptl_crystal_density_method 'not measured'
_exptl_crystal_description ?
_exptl_crystal_F_000 846
_exptl_crystal_size_max 0.40
_exptl_crystal_size_mid 0.35
_exptl_crystal_size_min 0.08
_refine_ls_abs_structure_details 'Flack H D (1983), Acta Cryst. A39, 876-881'
_refine_ls_abs_structure_Flack -0.06(8)
_refine_ls_extinction_coef ?
_refine_ls_extinction_method none
_refine_ls_goodness_of_fit_ref 0.941
_refine_ls_hydrogen_treatment mixed
_refine_ls_matrix_type full
_refine_ls_number_parameters 157
_refine_ls_number_reflns 1969
_refine_ls_number_restraints 1
_refine_ls_restrained_S_all 0.941
_refine_ls_R_factor_all 0.1277
_refine_ls_R_factor_gt 0.0797
_refine_ls_shift/su_max 0.006
_refine_ls_shift/su_mean 0.001
_refine_ls_structure_factor_coef Fsqd
_refine_ls_weighting_details 'calc w=1/[\s^2^(Fo^2^)+(0.1898P)^2^+0.0000P] where P=(Fo^2^+2Fc^2^)/3'
_refine_ls_weighting_scheme calc
_refine_ls_wR_factor_gt 0.2465
_refine_ls_wR_factor_ref 0.2803
_reflns_number_gt 1055
_reflns_number_total 1969
_reflns_threshold_expression >2sigma(I)
_cod_original_sg_symbol_H-M 'C 2'
_cod_database_code 4000048

loop_
_symmetry_equiv_pos_as_xyz
'x, y, z'
'-x, y, -z'
'x+1/2, y+1/2, z'
'-x+1/2, y+1/2, -z'

loop_
_atom_site_label
_atom_site_type_symbol
_atom_site_fract_x
_atom_site_fract_y
_atom_site_fract_z
_atom_site_U_iso_or_equiv
_atom_site_adp_type
_atom_site_occupancy
_atom_site_symmetry_multiplicity
_atom_site_calc_flag
_atom_site_refinement_flags
_atom_site_disorder_assembly
_atom_site_disorder_group
Cu1 Cu 0.49524(5) 1.7837(6) 2.0625(2) 0.0544(7) Uani 0.501(4) 1 d P . 1
Cl3 Cl 0.52461(14) 1.7836(18) 2.3328(6) 0.0832(16) Uani 0.501(4) 1 d P . 1
Cl4 Cl 0.43848(11) 1.7859(15) 2.0182(6) 0.0652(12) Uani 0.501(4) 1 d P . 1
Cl1 Cl 0.4936(2) 2.0421(6) 2.0376(11) 0.061(2) Uani 0.501(4) 1 d P . 1
Cl2 Cl 0.5000 1.5216(6) 2.0000 0.115(3) Uani 1 2 d S . 1
N1 N 0.5610(2) 1.282(6) 2.2873(12) 0.118(6) Uani 1 1 d . A 1
C1 C 0.5558(6) 1.416(6) 2.376(4) 0.136(11) Uani 1 1 d . A 1
H1A H 0.5616 1.5139 2.3138 0.163 Uiso 1 1 calc R A 1
C2 C 0.5434(6) 1.442(6) 2.545(3) 0.18(2) Uani 1 1 d . A 1
H2A H 0.5395 1.5464 2.5975 0.213 Uiso 1 1 calc R A 1
C3 C 0.5373(4) 1.288(11) 2.630(3) 0.20(2) Uani 1 1 d . A 1
H3A H 0.5285 1.2874 2.7474 0.239 Uiso 1 1 calc R A 1
C4 C 0.5436(8) 1.139(7) 2.546(5) 0.19(2) Uani 1 1 d . A 1
H4A H 0.5401 1.0413 2.6128 0.226 Uiso 1 1 calc R A 1
C5 C 0.5553(7) 1.125(6) 2.362(3) 0.134(12) Uani 1 1 d . A 1
H5A H 0.5586 1.0235 2.3003 0.161 Uiso 1 1 calc R A 1
C6 C 0.5734(2) 1.2571(18) 2.0975(13) 0.068(3) Uiso 1 1 d . A 1
H6A H 0.5601 1.3236 2.0105 0.081 Uiso 1 1 calc R A 1
H6B H 0.5711 1.1398 2.0630 0.081 Uiso 1 1 calc R A 1
C7 C 0.6103(2) 1.309(2) 2.0873(13) 0.073(3) Uiso 1 1 d . A 1
H7A H 0.6133 1.4198 2.1411 0.088 Uiso 1 1 calc R A 1
H7B H 0.6240 1.2305 2.1583 0.088 Uiso 1 1 calc R A 1
C8 C 0.6210(2) 1.311(2) 1.8919(13) 0.076(3) Uiso 1 1 d . A 1
H8A H 0.6109 1.2147 1.8300 0.092 Uiso 1 1 calc R A 1
H8B H 0.6115 1.4107 1.8336 0.092 Uiso 1 1 calc R A 1
C18 C 0.8388(3) 1.270(4) 0.6613(18) 0.113(5) Uiso 1 1 d . A 1
H18A H 0.8316 1.1584 0.6236 0.135 Uiso 1 1 calc R A 1
H18B H 0.8251 1.3491 0.5909 0.135 Uiso 1 1 calc R A 1
C16 C 0.7957(3) 1.300(4) 0.9124(16) 0.104(4) Uiso 1 1 d . A 1
H16A H 0.7833 1.2157 0.8417 0.125 Uiso 1 1 calc R A 1
H16B H 0.7873 1.4086 0.8724 0.125 Uiso 1 1 calc R A 1
C12 C 0.7092(3) 1.290(4) 1.4100(15) 0.096(3) Uiso 1 1 d . A 1
H12A H 0.6971 1.1962 1.3546 0.116 Uiso 1 1 calc R A 1
H12B H 0.7005 1.3914 1.3525 0.116 Uiso 1 1 calc R A 1
C10 C 0.6656(3) 1.289(4) 1.6574(15) 0.092(3) Uiso 1 1 d . A 1
H10A H 0.6568 1.1818 1.6152 0.111 Uiso 1 1 calc R A 1
H10B H 0.6539 1.3754 1.5866 0.111 Uiso 1 1 calc R A 1
C17 C 0.8300(3) 1.289(5) 0.8583(19) 0.125(5) Uiso 1 1 d . A 1
H17A H 0.8400 1.1957 0.9254 0.149 Uiso 1 1 calc R A 1
H17B H 0.8411 1.3903 0.9038 0.149 Uiso 1 1 calc R A 1
C19 C 0.8721(4) 1.289(6) 0.601(2) 0.155(6) Uiso 1 1 d . A 1
H19A H 0.8857 1.2078 0.6680 0.186 Uiso 1 1 calc R A 1
H19B H 0.8796 1.3995 0.6412 0.186 Uiso 1 1 calc R A 1
C20 C 0.8802(4) 1.274(5) 0.409(2) 0.153(7) Uiso 1 1 d . A 1
H20A H 0.9038 1.2868 0.3972 0.230 Uiso 1 1 calc R A 1
H20B H 0.8688 1.3605 0.3391 0.230 Uiso 1 1 calc R A 1
H20C H 0.8734 1.1660 0.3640 0.230 Uiso 1 1 calc R A 1
C14 C 0.7523(3) 1.294(4) 1.1615(15) 0.098(4) Uiso 1 1 d . A 1
H14A H 0.7395 1.2119 1.0909 0.118 Uiso 1 1 calc R A 1
H14B H 0.7445 1.4042 1.1221 0.118 Uiso 1 1 calc R A 1
C13 C 0.7438(3) 1.274(4) 1.3575(15) 0.101(4) Uiso 1 1 d . A 1
H13A H 0.7516 1.1639 1.3971 0.122 Uiso 1 1 calc R A 1
H13B H 0.7567 1.3562 1.4285 0.122 Uiso 1 1 calc R A 1
C15 C 0.7871(3) 1.279(5) 1.1067(17) 0.113(4) Uiso 1 1 d . A 1
H15A H 0.8000 1.3610 1.1779 0.135 Uiso 1 1 calc R A 1
H15B H 0.7949 1.1689 1.1457 0.135 Uiso 1 1 calc R A 1
C11 C 0.7009(3) 1.296(4) 1.6065(15) 0.100(4) Uiso 1 1 d . A 1
H11A H 0.7103 1.3984 1.6581 0.120 Uiso 1 1 calc R A 1
H11B H 0.7123 1.2029 1.6681 0.120 Uiso 1 1 calc R A 1
C9 C 0.6564(3) 1.309(3) 1.8542(14) 0.085(4) Uiso 1 1 d . A 1
H9A H 0.6667 1.2185 1.9250 0.101 Uiso 1 1 calc R A 1
H9B H 0.6661 1.4136 1.9000 0.101 Uiso 1 1 calc R A 1

loop_
_atom_site_aniso_label
_atom_site_aniso_U_11
_atom_site_aniso_U_22
_atom_site_aniso_U_33
_atom_site_aniso_U_23
_atom_site_aniso_U_13
_atom_site_aniso_U_12
Cu1 0.0693(15) 0.0499(11) 0.0442(11) 0.002(2) 0.0044(10) 0.004(3)
Cl3 0.116(4) 0.062(3) 0.069(3) -0.004(7) -0.029(3) 0.013(7)
Cl4 0.070(3) 0.061(2) 0.066(2) -0.005(6) 0.008(2) -0.007(6)
Cl1 0.071(7) 0.057(5) 0.056(5) -0.017(3) 0.013(4) 0.020(3)
Cl2 0.164(10) 0.050(4) 0.126(8) 0.000 -0.070(6) 0.000
N1 0.056(6) 0.256(18) 0.041(5) 0.00(2) -0.002(4) 0.02(2)
C1 0.054(13) 0.29(4) 0.063(14) 0.01(2) -0.003(10) -0.025(19)
C2 0.063(17) 0.43(7) 0.041(13) -0.01(2) 0.008(11) -0.02(2)
C3 0.053(8) 0.49(6) 0.049(9) -0.07(3) 0.005(7) -0.01(3)
C4 0.07(2) 0.39(6) 0.11(3) 0.10(3) -0.009(18) -0.07(3)
C5 0.081(17) 0.28(4) 0.045(12) 0.024(17) -0.002(10) -0.029(19)
